data_4501437
loop_
_publ_author_name
'Samai, Suman'
'Biradha, Kumar'

_publ_section_title
;
 Coordination Polymers of Flexible Bis(benzimidazole) Ligand: Halogen
 Bridging and Metal&#x00B7;&#x00B7;&#x00B7;Arene Interactions
;
_journal_issue 12
_journal_name_full 'Crystal Growth &amp; Design'
_journal_page_first 5723
_journal_paper_doi 10.1021/cg2013254
_journal_volume 11
_journal_year 2011
_chemical_formula_sum 'C25 H26 I2 N4 O Zn'
_chemical_formula_weight 717.67
_chemical_name_systematic
; 
 ? 
;
_space_group_IT_number 2
_symmetry_cell_setting triclinic
_symmetry_space_group_name_Hall '-P 1'
_symmetry_space_group_name_H-M 'P -1'
_atom_sites_solution_hydrogens geom
_atom_sites_solution_primary direct
_atom_sites_solution_secondary difmap
_audit_creation_method SHELXL-97
_cell_angle_alpha 83.459(12)
_cell_angle_beta 85.689(10)
_cell_angle_gamma 84.363(11)
_cell_formula_units_Z 2
_cell_length_a 10.847(3)
_cell_length_b 10.990(4)
_cell_length_c 11.076(4)
_cell_measurement_reflns_used 3956
_cell_measurement_temperature 293(2)
_cell_measurement_theta_max 25.50
_cell_measurement_theta_min 1.87
_cell_volume 1302.7(8)
_computing_structure_refinement 'SHELXL-97 (Sheldrick, 1997)'
_computing_structure_solution 'SHELXS-97 (Sheldrick, 1990)'
_diffrn_ambient_temperature 293(2)
_diffrn_measured_fraction_theta_full 0.815
_diffrn_measured_fraction_theta_max 0.815
_diffrn_measurement_device_type 'Bruker CCD APEX 2'
_diffrn_measurement_method hemisphere
_diffrn_radiation_monochromator graphite
_diffrn_radiation_source 'fine-focus sealed tube'
_diffrn_radiation_type MoK\a
_diffrn_radiation_wavelength 0.71073
_diffrn_reflns_av_R_equivalents 0.1303
_diffrn_reflns_av_sigmaI/netI 0.2580
_diffrn_reflns_limit_h_max 13
_diffrn_reflns_limit_h_min -12
_diffrn_reflns_limit_k_max 13
_diffrn_reflns_limit_k_min -8
_diffrn_reflns_limit_l_max 13
_diffrn_reflns_limit_l_min -13
_diffrn_reflns_number 7037
_diffrn_reflns_theta_full 25.50
_diffrn_reflns_theta_max 25.50
_diffrn_reflns_theta_min 1.87
_exptl_absorpt_coefficient_mu 3.337
_exptl_absorpt_correction_T_max 0.627
_exptl_absorpt_correction_T_min 0.532
_exptl_absorpt_correction_type empirical
_exptl_absorpt_process_details sadabs
_exptl_crystal_colour colorless
_exptl_crystal_density_diffrn 1.830
_exptl_crystal_density_method 'not measured'
_exptl_crystal_description needle
_exptl_crystal_F_000 696
_exptl_crystal_size_max 0.26
_exptl_crystal_size_mid 0.16
_exptl_crystal_size_min 0.14
_refine_diff_density_max 0.904
_refine_diff_density_min -0.810
_refine_diff_density_rms 0.152
_refine_ls_extinction_method none
_refine_ls_goodness_of_fit_ref 0.749
_refine_ls_hydrogen_treatment constr
_refine_ls_matrix_type full
_refine_ls_number_parameters 293
_refine_ls_number_reflns 3956
_refine_ls_number_restraints 78
_refine_ls_restrained_S_all 0.743
_refine_ls_R_factor_all 0.2261
_refine_ls_R_factor_gt 0.0770
_refine_ls_shift/su_max 0.000
_refine_ls_shift/su_mean 0.000
_refine_ls_structure_factor_coef Fsqd
_refine_ls_weighting_details 'calc w=1/[\s^2^(Fo^2^)+(0.1005P)^2^+0.0000P] where P=(Fo^2^+2Fc^2^)/3'
_refine_ls_weighting_scheme calc
_refine_ls_wR_factor_gt 0.1560
_refine_ls_wR_factor_ref 0.1992
_reflns_number_gt 1399
_reflns_number_total 3956
_reflns_threshold_expression >2sigma(I)
_cod_data_source_file cg2013254_si_002.cif
_cod_data_source_block 5
_cod_depositor_comments
;
The following automatic conversions were performed:

'_symmetry_cell_setting' value 'Triclinic' changed to 'triclinic'
according to /home/saulius/struct/CIF-dictionaries/cif_core.dic
dictionary named 'cif_core.dic' version 2.4.1 from
2010-06-29.

'_exptl_absorpt_correction_type' value 'Empirical'
changed to 'empirical' according to
/home/saulius/struct/CIF-dictionaries/cif_core.dic dictionary named
'cif_core.dic' version 2.4.1 from 2010-06-29.

Automatic conversion script
Id: cif_fix_values 1715 2011-07-08 13:25:40Z adriana 
;
_cod_original_cell_volume 1302.7(7)
_cod_original_sg_symbol_H-M P-1
_cod_database_code 4501437

loop_
_symmetry_equiv_pos_as_xyz
'x, y, z'
'-x, -y, -z'

loop_
_atom_site_label
_atom_site_type_symbol
_atom_site_fract_x
_atom_site_fract_y
_atom_site_fract_z
_atom_site_U_iso_or_equiv
_atom_site_adp_type
_atom_site_occupancy
_atom_site_symmetry_multiplicity
_atom_site_calc_flag
_atom_site_refinement_flags
I1 I 0.45500(11) 0.26913(13) 0.68492(12) 0.0623(5) Uani 1 1 d .
I2 I 0.76785(14) 0.10152(13) 0.88289(11) 0.0695(5) Uani 1 1 d .
Zn1 Zn 0.69188(18) 0.22678(19) 0.68898(17) 0.0445(6) Uani 1 1 d .
N11 N 0.1480(13) 0.3387(12) 0.0350(12) 0.045(3) Uani 1 1 d U
N12 N 0.1672(12) 0.4682(13) 0.1728(10) 0.041(3) Uani 1 1 d U
C11 C 0.2240(14) 0.4099(16) 0.0832(13) 0.038(4) Uani 1 1 d U
C12 C 0.0326(16) 0.3594(16) 0.0951(14) 0.043(4) Uani 1 1 d U
C13 C 0.0401(15) 0.4449(18) 0.1789(14) 0.049(5) Uani 1 1 d U
C14 C -0.0541(17) 0.4880(17) 0.2534(14) 0.055(5) Uani 1 1 d U
H14 H -0.0444 0.5405 0.3115 0.066 Uiso 1 1 calc R
C15 C -0.1717(16) 0.4444(18) 0.2340(17) 0.061(5) Uani 1 1 d U
H15 H -0.2421 0.4710 0.2804 0.073 Uiso 1 1 calc R
C16 C -0.1826(17) 0.3656(16) 0.1498(18) 0.056(5) Uani 1 1 d U
H16 H -0.2598 0.3378 0.1428 0.068 Uiso 1 1 calc R
C17 C -0.0881(18) 0.3274(18) 0.0780(16) 0.064(5) Uani 1 1 d U
H17 H -0.1002 0.2798 0.0164 0.076 Uiso 1 1 calc R
C18 C 0.1766(16) 0.2571(17) -0.0638(16) 0.058(5) Uani 1 1 d U
H18A H 0.1025 0.2224 -0.0801 0.086 Uiso 1 1 calc R
H18B H 0.2383 0.1922 -0.0389 0.086 Uiso 1 1 calc R
H18C H 0.2075 0.3041 -0.1363 0.086 Uiso 1 1 calc R
N21 N 0.8493(13) 0.0948(13) 0.3597(11) 0.048(4) Uani 1 1 d U
N22 N 0.7858(11) 0.1680(11) 0.5350(10) 0.034(3) Uani 1 1 d U
C21 C 0.7550(15) 0.1151(15) 0.4433(15) 0.038(4) Uani 1 1 d U
C22 C 0.9555(14) 0.1366(14) 0.4037(13) 0.034(3) Uani 1 1 d U
C23 C 0.9172(14) 0.1811(15) 0.5090(12) 0.035(4) Uani 1 1 d U
C24 C 0.9993(17) 0.2316(17) 0.5762(16) 0.060(5) Uani 1 1 d U
H24 H 0.9723 0.2620 0.6496 0.072 Uiso 1 1 calc R
C25 C 1.1209(17) 0.2357(18) 0.5317(17) 0.066(5) Uani 1 1 d U
H25 H 1.1769 0.2715 0.5731 0.079 Uiso 1 1 calc R
C26 C 1.1589(17) 0.1854(17) 0.4234(16) 0.058(5) Uani 1 1 d U
H26 H 1.2415 0.1857 0.3943 0.070 Uiso 1 1 calc R
C27 C 1.0768(16) 0.1354(14) 0.3590(14) 0.044(4) Uani 1 1 d U
H27 H 1.1029 0.1016 0.2871 0.052 Uiso 1 1 calc R
C28 C 0.8454(15) 0.0396(18) 0.2493(14) 0.056(5) Uani 1 1 d U
H28A H 0.9255 0.0387 0.2061 0.084 Uiso 1 1 calc R
H28B H 0.7848 0.0861 0.1996 0.084 Uiso 1 1 calc R
H28C H 0.8232 -0.0432 0.2683 0.084 Uiso 1 1 calc R
C31 C 0.5616(15) 0.1644(16) 0.3290(15) 0.043(4) Uani 1 1 d U
C32 C 0.520(2) 0.1197(19) 0.2305(17) 0.072(6) Uani 1 1 d U
H32 H 0.5328 0.0359 0.2233 0.086 Uiso 1 1 calc R
C33 C 0.4574(16) 0.1961(18) 0.1409(15) 0.053(4) Uani 1 1 d U
H33 H 0.4306 0.1633 0.0747 0.063 Uiso 1 1 calc R
C34 C 0.4357(14) 0.3206(17) 0.1507(14) 0.041(4) Uani 1 1 d U
C35 C 0.4815(14) 0.3695(15) 0.2427(14) 0.042(4) Uani 1 1 d U
H35 H 0.4745 0.4539 0.2473 0.050 Uiso 1 1 calc R
C36 C 0.5396(14) 0.2872(17) 0.3302(14) 0.043(4) Uani 1 1 d U
H36 H 0.5660 0.3203 0.3964 0.051 Uiso 1 1 calc R
C37 C 0.3665(15) 0.4064(17) 0.0523(15) 0.054(4) Uani 1 1 d U
H37A H 0.3866 0.3768 -0.0267 0.065 Uiso 1 1 calc .
H37B H 0.3927 0.4887 0.0485 0.065 Uiso 1 1 calc .
C38 C 0.6313(16) 0.0788(16) 0.4273(15) 0.049(4) Uani 1 1 d U
H38A H 0.6394 -0.0045 0.4049 0.058 Uiso 1 1 calc .
H38B H 0.5823 0.0791 0.5043 0.058 Uiso 1 1 calc .
O100 O 0.7495(11) 0.3963(11) 0.6794(10) 0.057(3) Uiso 1 1 d .
C100 C 0.7440(17) 0.4779(17) 0.5692(17) 0.065(6) Uani 1 1 d .
H10A H 0.7778 0.5530 0.5804 0.098 Uiso 1 1 calc R
H10B H 0.6592 0.4954 0.5488 0.098 Uiso 1 1 calc R
H10C H 0.7913 0.4399 0.5045 0.098 Uiso 1 1 calc R

loop_
_atom_site_aniso_label
_atom_site_aniso_U_11
_atom_site_aniso_U_22
_atom_site_aniso_U_33
_atom_site_aniso_U_23
_atom_site_aniso_U_13
_atom_site_aniso_U_12
I1 0.0290(8) 0.0764(11) 0.0812(9) -0.0197(7) 0.0125(6) -0.0030(7)
I2 0.0838(11) 0.0692(11) 0.0564(8) 0.0006(7) -0.0146(7) -0.0119(8)
Zn1 0.0306(12) 0.0538(15) 0.0505(12) -0.0110(10) 0.0038(9) -0.0095(10)
N11 0.032(6) 0.037(9) 0.063(9) -0.005(6) -0.011(6) 0.011(7)
N12 0.026(6) 0.068(10) 0.031(7) 0.001(6) -0.001(5) -0.012(7)
C11 0.025(6) 0.049(12) 0.034(8) 0.007(7) -0.002(6) 0.014(7)
C12 0.033(7) 0.050(12) 0.047(9) -0.006(7) -0.006(6) -0.001(8)
C13 0.029(7) 0.081(14) 0.042(9) -0.016(8) 0.011(7) -0.020(9)
C14 0.051(9) 0.066(14) 0.045(10) -0.002(8) 0.025(7) -0.017(9)
C15 0.031(8) 0.063(15) 0.083(13) -0.007(9) 0.026(9) 0.001(10)
C16 0.029(8) 0.039(13) 0.097(14) 0.000(9) 0.002(8) 0.002(9)
C17 0.047(8) 0.087(17) 0.063(12) -0.026(10) -0.003(8) -0.019(11)
C18 0.030(11) 0.062(14) 0.082(12) -0.021(9) 0.008(8) -0.005(9)
N21 0.045(7) 0.065(11) 0.037(7) -0.009(6) 0.005(5) -0.018(8)
N22 0.015(6) 0.040(9) 0.042(7) -0.004(6) 0.004(5) 0.016(6)
C21 0.028(7) 0.033(11) 0.051(8) -0.001(7) -0.004(5) 0.008(8)
C22 0.029(6) 0.031(10) 0.036(7) 0.002(6) 0.007(5) 0.008(7)
C23 0.019(7) 0.055(12) 0.030(7) 0.002(6) 0.006(5) -0.004(8)
C24 0.039(9) 0.083(16) 0.063(11) -0.022(10) -0.010(7) -0.003(10)
C25 0.033(9) 0.085(17) 0.081(12) 0.000(10) -0.017(8) -0.014(11)
C26 0.034(9) 0.055(14) 0.076(11) 0.031(9) 0.009(7) -0.006(9)
C27 0.047(8) 0.032(11) 0.040(9) 0.018(7) 0.023(6) 0.008(8)
C28 0.025(10) 0.096(16) 0.051(9) -0.020(9) 0.012(7) -0.025(10)
C31 0.023(9) 0.043(8) 0.063(9) -0.003(8) -0.003(7) -0.008(8)
C32 0.084(17) 0.057(11) 0.078(12) -0.021(9) -0.025(10) 0.006(11)
C33 0.041(12) 0.068(9) 0.051(10) -0.018(8) -0.004(7) -0.004(10)
C34 0.013(8) 0.063(9) 0.045(8) 0.004(7) 0.002(6) -0.005(8)
C35 0.017(9) 0.039(9) 0.068(10) -0.005(7) 0.006(7) -0.008(8)
C36 0.025(10) 0.060(9) 0.046(9) -0.020(8) -0.008(7) 0.001(9)
C37 0.023(7) 0.067(12) 0.068(10) 0.004(9) -0.001(6) 0.002(8)
C38 0.036(8) 0.052(11) 0.059(10) -0.013(8) -0.001(7) -0.004(8)
C100 0.052(14) 0.059(14) 0.090(14) -0.034(11) -0.032(10) 0.012(11)

loop_
_atom_type_symbol
_atom_type_description
_atom_type_scat_dispersion_real
_atom_type_scat_dispersion_imag
_atom_type_scat_source
C C 0.0033 0.0016 'International Tables Vol C Tables 4.2.6.8 and 6.1.1.4'
H H 0.0000 0.0000 'International Tables Vol C Tables 4.2.6.8 and 6.1.1.4'
N N 0.0061 0.0033 'International Tables Vol C Tables 4.2.6.8 and 6.1.1.4'
O O 0.0106 0.0060 'International Tables Vol C Tables 4.2.6.8 and 6.1.1.4'
Zn Zn 0.2839 1.4301 'International Tables Vol C Tables 4.2.6.8 and 6.1.1.4'
I I -0.4742 1.8119 'International Tables Vol C Tables 4.2.6.8 and 6.1.1.4'

loop_
_geom_angle_atom_site_label_1
_geom_angle_atom_site_label_2
_geom_angle_atom_site_label_3
_geom_angle
O100 Zn1 N22 99.5(5)
O100 Zn1 I2 108.6(3)
N22 Zn1 I2 111.8(3)
O100 Zn1 I1 103.1(4)
N22 Zn1 I1 116.9(3)
I2 Zn1 I1 114.87(8)
C11 N11 C12 105.7(13)
C11 N11 C18 129.3(14)
C12 N11 C18 125.0(13)
C11 N12 C13 107.0(12)
N11 C11 N12 112.5(14)
N11 C11 C37 123.9(14)
N12 C11 C37 122.8(14)
C17 C12 N11 134.1(16)
C17 C12 C13 116.4(16)
N11 C12 C13 108.8(14)
C14 C13 C12 125.9(16)
C14 C13 N12 128.5(16)
C12 C13 N12 105.6(14)
C13 C14 C15 113.2(17)
C16 C15 C14 122.1(17)
C17 C16 C15 122.4(18)
C16 C17 C12 119.5(18)
C21 N21 C22 106.5(13)
C21 N21 C28 127.3(14)
C22 N21 C28 126.2(13)
C21 N22 C23 103.8(12)
C21 N22 Zn1 134.6(10)
C23 N22 Zn1 121.6(9)
N21 C21 N22 113.8(14)
N21 C21 C38 120.6(15)
N22 C21 C38 125.6(15)
C23 C22 N21 106.1(14)
C23 C22 C27 121.8(15)
N21 C22 C27 132.2(15)
C22 C23 N22 109.8(12)
C22 C23 C24 121.0(15)
N22 C23 C24 129.2(14)
C25 C24 C23 118.7(17)
C24 C25 C26 119.0(17)
C27 C26 C25 121.4(17)
C22 C27 C26 118.1(16)
C32 C31 C36 114.4(16)
C32 C31 C38 121.6(17)
C36 C31 C38 124.0(14)
C31 C32 C33 122.1(19)
C32 C33 C34 119.8(16)
C35 C34 C33 120.0(16)
C35 C34 C37 119.5(17)
C33 C34 C37 120.4(15)
C34 C35 C36 116.6(16)
C35 C36 C31 126.8(15)
C34 C37 C11 109.9(13)
C31 C38 C21 113.1(14)
C100 O100 Zn1 120.9(9)

loop_
_geom_bond_atom_site_label_1
_geom_bond_atom_site_label_2
_geom_bond_distance
I1 Zn1 2.569(2)
I2 Zn1 2.561(2)
Zn1 O100 2.012(12)
Zn1 N22 2.056(12)
N11 C11 1.366(19)
N11 C12 1.38(2)
N11 C18 1.49(2)
N12 C11 1.323(19)
N12 C13 1.422(19)
C11 C37 1.55(2)
C12 C17 1.42(2)
C12 C13 1.41(2)
C13 C14 1.35(2)
C14 C15 1.44(2)
C15 C16 1.36(2)
C16 C17 1.32(2)
N21 C21 1.35(2)
N21 C22 1.419(19)
N21 C28 1.431(18)
N22 C21 1.304(18)
N22 C23 1.451(17)
C21 C38 1.47(2)
C22 C23 1.338(19)
C22 C27 1.37(2)
C23 C24 1.39(2)
C24 C25 1.38(2)
C25 C26 1.39(3)
C26 C27 1.37(2)
C31 C32 1.37(2)
C31 C36 1.35(2)
C31 C38 1.55(2)
C32 C33 1.39(2)
C33 C34 1.38(2)
C34 C35 1.35(2)
C34 C37 1.55(2)
C35 C36 1.39(2)
O100 C100 1.431(19)
